data_4065013
loop_
_publ_author_name
'Albahily, Khalid'
'Gambarotta, Sandro'
'Duchateau, Robbert'

_publ_section_title
;
 Ethylene Oligomerization Promoted by a Silylated-SNS Chromium System
;
_journal_issue 17
_journal_name_full Organometallics
_journal_page_first 4655
_journal_paper_doi 10.1021/om200505a
_journal_volume 30
_journal_year 2011
_chemical_formula_sum 'C26 H59 Al2 Cl4 Cr N S2 Si2'
_chemical_formula_weight 753.80
_chemical_name_systematic
; 
 ? 
;
_space_group_IT_number 2
_symmetry_cell_setting triclinic
_symmetry_space_group_name_Hall '-P 1'
_symmetry_space_group_name_H-M 'P -1'
_atom_sites_solution_hydrogens geom
_atom_sites_solution_primary direct
_atom_sites_solution_secondary difmap
_audit_creation_method SHELXL-97
_cell_angle_alpha 74.217(3)
_cell_angle_beta 77.582(3)
_cell_angle_gamma 62.952(3)
_cell_formula_units_Z 2
_cell_length_a 12.161(3)
_cell_length_b 12.476(3)
_cell_length_c 15.493(4)
_cell_measurement_reflns_used 162
_cell_measurement_temperature 204(2)
_cell_measurement_theta_max 23.35
_cell_measurement_theta_min 2.45
_cell_volume 2003.1(9)
_computing_cell_refinement 'SMART, Bruker (2000)'
_computing_data_collection 'SMART, Bruker (2000)'
_computing_data_reduction 'XPREP, Bruker (2000)'
_computing_molecular_graphics 'SHELXTL, Bruker (2000)'
_computing_publication_material 'SHELXTL, Bruker (2000)'
_computing_structure_refinement 'SHELXL-97 (Sheldrick, 1997)'
_computing_structure_solution 'SHELXS-97 (Sheldrick, 1990)'
_diffrn_ambient_temperature 204(2)
_diffrn_measured_fraction_theta_full 0.989
_diffrn_measured_fraction_theta_max 0.989
_diffrn_measurement_device_type 'CCD area detector'
_diffrn_measurement_method 'phi and omega scans'
_diffrn_radiation_monochromator graphite
_diffrn_radiation_source 'fine-focus sealed tube'
_diffrn_radiation_type MoK\a
_diffrn_radiation_wavelength 0.71073
_diffrn_reflns_av_R_equivalents 0.0267
_diffrn_reflns_av_sigmaI/netI 0.0285
_diffrn_reflns_limit_h_max 13
_diffrn_reflns_limit_h_min -13
_diffrn_reflns_limit_k_max 13
_diffrn_reflns_limit_k_min -13
_diffrn_reflns_limit_l_max 16
_diffrn_reflns_limit_l_min -16
_diffrn_reflns_number 15923
_diffrn_reflns_theta_full 22.46
_diffrn_reflns_theta_max 22.46
_diffrn_reflns_theta_min 1.89
_diffrn_standards_decay_% <1
_exptl_absorpt_coefficient_mu 0.778
_exptl_absorpt_correction_T_max 0.7945
_exptl_absorpt_correction_T_min 0.7725
_exptl_absorpt_correction_type multi-scan
_exptl_absorpt_process_details 'SADABS, Bruker (2000)'
_exptl_crystal_colour blue
_exptl_crystal_density_diffrn 1.250
_exptl_crystal_density_meas ?
_exptl_crystal_density_method 'not measured'
_exptl_crystal_description block
_exptl_crystal_F_000 800
_exptl_crystal_size_max 0.35
_exptl_crystal_size_mid 0.32
_exptl_crystal_size_min 0.31
_refine_diff_density_max 1.043
_refine_diff_density_min -0.487
_refine_diff_density_rms 0.059
_refine_ls_extinction_method none
_refine_ls_goodness_of_fit_ref 1.057
_refine_ls_hydrogen_treatment constr
_refine_ls_matrix_type full
_refine_ls_number_parameters 354
_refine_ls_number_reflns 5159
_refine_ls_number_restraints 0
_refine_ls_restrained_S_all 1.057
_refine_ls_R_factor_all 0.0472
_refine_ls_R_factor_gt 0.0380
_refine_ls_shift/su_max 0.001
_refine_ls_shift/su_mean 0.001
_refine_ls_structure_factor_coef Fsqd
_refine_ls_weighting_details 'calc w=1/[\s^2^(Fo^2^)+(0.0467P)^2^+2.6117P] where P=(Fo^2^+2Fc^2^)/3'
_refine_ls_weighting_scheme calc
_refine_ls_wR_factor_gt 0.0978
_refine_ls_wR_factor_ref 0.1041
_reflns_number_gt 4374
_reflns_number_total 5159
_reflns_threshold_expression >2sigma(I)
_cod_data_source_file om200505a_si_001.cif
_cod_data_source_block sg3307
_cod_depositor_comments
;
The following automatic conversions were performed:

'_symmetry_cell_setting' value 'Triclinic' changed to 'triclinic'
according to /home/saulius/struct/CIF-dictionaries/cif_core.dic
dictionary named 'cif_core.dic' version 2.4.1 from 2010-06-29.

Automatic conversion script
Id: cif_fix_values 1715 2011-07-08 13:25:40Z adriana 

The following automatic conversions were performed:

'_exptl_crystal_density_meas' value 'n/a' was changed to '?' - the
value is perceived as not measured.

Automatic conversion script
Id: cif_fix_values 3008 2015-01-20 13:52:24Z robertas 
;
_cod_original_cell_volume 2003.2(9)
_cod_original_sg_symbol_H-M P-1
_cod_database_code 4065013

loop_
_symmetry_equiv_pos_as_xyz
'x, y, z'
'-x, -y, -z'

loop_
_atom_site_label
_atom_site_type_symbol
_atom_site_fract_x
_atom_site_fract_y
_atom_site_fract_z
_atom_site_U_iso_or_equiv
_atom_site_adp_type
_atom_site_occupancy
_atom_site_symmetry_multiplicity
_atom_site_calc_flag
_atom_site_refinement_flags
_atom_site_disorder_assembly
_atom_site_disorder_group
Cr1 Cr 0.65802(5) 0.77881(5) 0.25884(3) 0.03191(17) Uani 1 1 d . . .
Al1 Al 0.34367(10) 0.99571(10) 0.28188(7) 0.0373(3) Uani 1 1 d . . .
Al2 Al 0.91672(11) 0.38112(11) 0.24234(9) 0.0542(3) Uani 1 1 d . B .
Cl4 Cl 1.05158(12) 0.45894(13) 0.21728(12) 0.0906(5) Uani 1 1 d . . .
Cl1 Cl 0.45175(8) 0.78695(8) 0.29211(6) 0.0372(2) Uani 1 1 d . . .
Cl2 Cl 0.50215(9) 1.04549(9) 0.23872(7) 0.0466(3) Uani 1 1 d . . .
Cl3 Cl 0.73732(8) 0.53526(8) 0.28061(6) 0.0441(2) Uani 1 1 d . . .
S1 S 0.65353(9) 0.79366(9) 0.41665(6) 0.0388(2) Uani 1 1 d . . .
S2 S 0.65974(8) 0.81338(8) 0.09073(6) 0.0348(2) Uani 1 1 d . . .
Si1 Si 0.89852(10) 0.78137(11) 0.32899(7) 0.0453(3) Uani 1 1 d . . .
Si2 Si 0.88896(9) 0.82036(10) 0.12154(7) 0.0386(3) Uani 1 1 d . . .
N1 N 0.8482(3) 0.7605(3) 0.23655(18) 0.0338(7) Uani 1 1 d . . .
H1B H 0.8926 0.6773 0.2395 0.041 Uiso 1 1 calc R . .
C1 C 0.5759(4) 0.7136(4) 0.5071(2) 0.0437(10) Uani 1 1 d . . .
H1A H 0.4932 0.7379 0.4890 0.052 Uiso 1 1 calc R . .
C2 C 0.5535(5) 0.7601(4) 0.5931(3) 0.0650(13) Uani 1 1 d . . .
H2A H 0.5055 0.8495 0.5818 0.078 Uiso 1 1 calc R . .
H2B H 0.6332 0.7413 0.6121 0.078 Uiso 1 1 calc R . .
C3 C 0.4828(5) 0.6996(5) 0.6679(3) 0.0778(16) Uani 1 1 d . . .
H3A H 0.4748 0.7257 0.7240 0.093 Uiso 1 1 calc R . .
H3B H 0.3990 0.7277 0.6518 0.093 Uiso 1 1 calc R . .
C4 C 0.5455(5) 0.5624(5) 0.6835(3) 0.0696(14) Uani 1 1 d . . .
H4A H 0.4939 0.5282 0.7289 0.083 Uiso 1 1 calc R . .
H4B H 0.6253 0.5332 0.7067 0.083 Uiso 1 1 calc R . .
C5 C 0.5667(6) 0.5187(5) 0.5976(3) 0.0793(16) Uani 1 1 d . . .
H5A H 0.4864 0.5399 0.5783 0.095 Uiso 1 1 calc R . .
H5B H 0.6126 0.4291 0.6086 0.095 Uiso 1 1 calc R . .
C6 C 0.6402(5) 0.5765(4) 0.5219(3) 0.0644(13) Uani 1 1 d . . .
H6A H 0.7239 0.5484 0.5382 0.077 Uiso 1 1 calc R . .
H6B H 0.6480 0.5501 0.4659 0.077 Uiso 1 1 calc R . .
C7 C 0.8167(4) 0.7139(4) 0.4305(3) 0.0502(10) Uani 1 1 d . . .
H7A H 0.8459 0.6257 0.4338 0.060 Uiso 1 1 calc R . .
H7B H 0.8326 0.7255 0.4859 0.060 Uiso 1 1 calc R . .
C8 C 0.8453(5) 0.9460(5) 0.3240(3) 0.0690(14) Uani 1 1 d . . .
H8A H 0.8879 0.9797 0.2714 0.103 Uiso 1 1 calc R . .
H8B H 0.8633 0.9574 0.3781 0.103 Uiso 1 1 calc R . .
H8C H 0.7565 0.9877 0.3200 0.103 Uiso 1 1 calc R . .
C9 C 1.0687(4) 0.6932(5) 0.3318(3) 0.0753(15) Uani 1 1 d . . .
H9A H 1.1112 0.7283 0.2800 0.113 Uiso 1 1 calc R . .
H9B H 1.0921 0.6083 0.3303 0.113 Uiso 1 1 calc R . .
H9C H 1.0919 0.6970 0.3867 0.113 Uiso 1 1 calc R . .
C10 C 0.8110(4) 0.9895(4) 0.0964(3) 0.0565(11) Uani 1 1 d . . .
H10A H 0.8447 1.0219 0.1292 0.085 Uiso 1 1 calc R . .
H10B H 0.7226 1.0162 0.1146 0.085 Uiso 1 1 calc R . .
H10C H 0.8246 1.0195 0.0322 0.085 Uiso 1 1 calc R . .
C11 C 1.0587(4) 0.7666(5) 0.0913(3) 0.0590(12) Uani 1 1 d . . .
H11A H 1.0905 0.8011 0.1237 0.088 Uiso 1 1 calc R . .
H11B H 1.0759 0.7928 0.0269 0.088 Uiso 1 1 calc R . .
H11C H 1.0987 0.6776 0.1075 0.088 Uiso 1 1 calc R . .
C12 C 0.8253(3) 0.7550(4) 0.0598(2) 0.0395(9) Uani 1 1 d . . .
H12A H 0.8432 0.7794 -0.0055 0.047 Uiso 1 1 calc R . .
H12B H 0.8636 0.6651 0.0762 0.047 Uiso 1 1 calc R . .
C13 C 0.6131(3) 0.7098(3) 0.0577(2) 0.0338(8) Uani 1 1 d . . .
H13A H 0.6350 0.6322 0.1032 0.041 Uiso 1 1 calc R . .
C14 C 0.6762(4) 0.6813(4) -0.0342(2) 0.0435(9) Uani 1 1 d . . .
H14A H 0.7663 0.6380 -0.0322 0.052 Uiso 1 1 calc R . .
H14B H 0.6586 0.7581 -0.0790 0.052 Uiso 1 1 calc R . .
C15 C 0.6300(4) 0.6020(4) -0.0619(3) 0.0521(11) Uani 1 1 d . . .
H15A H 0.6684 0.5880 -0.1226 0.063 Uiso 1 1 calc R . .
H15B H 0.6554 0.5220 -0.0204 0.063 Uiso 1 1 calc R . .
C16 C 0.4904(4) 0.6611(4) -0.0611(3) 0.0475(10) Uani 1 1 d . . .
H16A H 0.4639 0.6045 -0.0744 0.057 Uiso 1 1 calc R . .
H16B H 0.4656 0.7358 -0.1082 0.057 Uiso 1 1 calc R . .
C17 C 0.4271(4) 0.6934(4) 0.0296(3) 0.0510(10) Uani 1 1 d . . .
H17A H 0.4439 0.6177 0.0755 0.061 Uiso 1 1 calc R . .
H17B H 0.3371 0.7367 0.0269 0.061 Uiso 1 1 calc R . .
C18 C 0.4726(3) 0.7742(4) 0.0564(3) 0.0459(10) Uani 1 1 d . . .
H18A H 0.4500 0.8527 0.0133 0.055 Uiso 1 1 calc R . .
H18B H 0.4326 0.7909 0.1163 0.055 Uiso 1 1 calc R . .
C19 C 0.2417(3) 1.0519(3) 0.1825(3) 0.0433(9) Uani 1 1 d . . .
H19A H 0.1908 1.1404 0.1772 0.052 Uiso 1 1 calc R . .
H19B H 0.2973 1.0398 0.1265 0.052 Uiso 1 1 calc R . .
C20 C 0.1561(4) 0.9902(4) 0.1900(3) 0.0639(12) Uani 1 1 d . . .
H20A H 0.1105 1.0248 0.1375 0.096 Uiso 1 1 calc R . .
H20B H 0.0981 1.0038 0.2440 0.096 Uiso 1 1 calc R . .
H20C H 0.2051 0.9027 0.1933 0.096 Uiso 1 1 calc R . .
C21 C 0.2761(4) 1.0112(4) 0.4069(3) 0.0538(11) Uani 1 1 d . . .
H21A H 0.3449 0.9842 0.4427 0.065 Uiso 1 1 calc R . .
H21B H 0.2231 1.0979 0.4085 0.065 Uiso 1 1 calc R . .
C22 C 0.2001(5) 0.9361(5) 0.4507(3) 0.0754(15) Uani 1 1 d . . .
H22A H 0.1694 0.9475 0.5122 0.113 Uiso 1 1 calc R . .
H22B H 0.2525 0.8497 0.4508 0.113 Uiso 1 1 calc R . .
H22C H 0.1306 0.9636 0.4166 0.113 Uiso 1 1 calc R . .
C23 C 0.8946(4) 0.3522(4) 0.1276(3) 0.0625(13) Uani 1 1 d . . .
H23A H 0.8722 0.4287 0.0822 0.075 Uiso 1 1 calc R . .
H23B H 0.9727 0.2908 0.1044 0.075 Uiso 1 1 calc R . .
C24 C 0.7936(6) 0.3076(6) 0.1444(4) 0.0922(18) Uani 1 1 d . . .
H24A H 0.7834 0.2940 0.0884 0.138 Uiso 1 1 calc R . .
H24B H 0.7161 0.3690 0.1667 0.138 Uiso 1 1 calc R . .
H24C H 0.8165 0.2313 0.1887 0.138 Uiso 1 1 calc R . .
C25 C 0.9481(5) 0.2467(4) 0.3453(3) 0.0739(14) Uani 1 1 d . . .
H25A H 1.0261 0.1749 0.3362 0.089 Uiso 1 1 calc R A 1
H25B H 0.8790 0.2228 0.3664 0.089 Uiso 1 1 calc R A 1
C26 C 0.9584(19) 0.345(2) 0.4213(13) 0.094(9) Uani 0.31 1 d P B 1
H26A H 0.8771 0.3866 0.4523 0.141 Uiso 0.31 1 calc PR B 1
H26B H 0.9867 0.4059 0.3836 0.141 Uiso 0.31 1 calc PR B 1
H26C H 1.0166 0.2918 0.4653 0.141 Uiso 0.31 1 calc PR B 1
C26' C 0.9447(9) 0.2748(7) 0.4328(6) 0.058(2) Uani 0.69 1 d P B 2
H26D H 0.9928 0.3217 0.4251 0.087 Uiso 0.69 1 calc PR B 2
H26E H 0.9797 0.1988 0.4761 0.087 Uiso 0.69 1 calc PR B 2
H26F H 0.8594 0.3224 0.4546 0.087 Uiso 0.69 1 calc PR B 2

loop_
_atom_site_aniso_label
_atom_site_aniso_U_11
_atom_site_aniso_U_22
_atom_site_aniso_U_33
_atom_site_aniso_U_23
_atom_site_aniso_U_13
_atom_site_aniso_U_12
Cr1 0.0301(3) 0.0399(3) 0.0282(3) -0.0068(2) 0.0000(2) -0.0181(3)
Al1 0.0334(6) 0.0364(6) 0.0392(6) -0.0071(5) -0.0012(5) -0.0136(5)
Al2 0.0414(7) 0.0435(7) 0.0685(9) -0.0102(6) -0.0048(6) -0.0113(6)
Cl4 0.0535(7) 0.0745(9) 0.1455(14) -0.0377(9) 0.0185(8) -0.0323(7)
Cl1 0.0319(5) 0.0341(5) 0.0441(5) -0.0061(4) 0.0002(4) -0.0155(4)
Cl2 0.0469(6) 0.0435(6) 0.0538(6) -0.0054(4) -0.0040(4) -0.0259(5)
Cl3 0.0409(5) 0.0357(5) 0.0481(6) -0.0106(4) 0.0005(4) -0.0106(4)
S1 0.0419(5) 0.0479(6) 0.0298(5) -0.0079(4) 0.0005(4) -0.0233(5)
S2 0.0353(5) 0.0410(5) 0.0312(5) -0.0069(4) -0.0028(4) -0.0192(4)
Si1 0.0441(6) 0.0705(8) 0.0334(6) -0.0104(5) -0.0024(5) -0.0352(6)
Si2 0.0386(6) 0.0532(7) 0.0324(5) -0.0093(5) 0.0022(4) -0.0287(5)
N1 0.0314(16) 0.0392(17) 0.0335(16) -0.0057(13) -0.0022(13) -0.0186(14)
C1 0.048(2) 0.061(3) 0.030(2) -0.0075(18) 0.0022(17) -0.033(2)
C2 0.097(4) 0.072(3) 0.035(2) -0.019(2) 0.015(2) -0.049(3)
C3 0.108(4) 0.107(4) 0.036(2) -0.024(3) 0.023(3) -0.068(4)
C4 0.091(4) 0.092(4) 0.036(2) 0.003(2) 0.003(2) -0.060(3)
C5 0.118(4) 0.078(3) 0.059(3) -0.013(3) 0.020(3) -0.068(3)
C6 0.089(4) 0.066(3) 0.044(3) -0.016(2) 0.019(2) -0.046(3)
C7 0.045(2) 0.077(3) 0.037(2) -0.005(2) -0.0086(18) -0.035(2)
C8 0.094(4) 0.092(4) 0.053(3) -0.027(3) 0.003(3) -0.065(3)
C9 0.052(3) 0.129(5) 0.049(3) -0.007(3) -0.010(2) -0.046(3)
C10 0.070(3) 0.060(3) 0.048(2) 0.001(2) -0.006(2) -0.041(2)
C11 0.050(3) 0.093(3) 0.050(3) -0.022(2) 0.008(2) -0.045(3)
C12 0.038(2) 0.057(2) 0.0303(19) -0.0117(17) 0.0040(16) -0.0269(19)
C13 0.037(2) 0.036(2) 0.0328(19) -0.0038(15) -0.0051(16) -0.0199(17)
C14 0.044(2) 0.056(2) 0.040(2) -0.0159(18) 0.0027(17) -0.030(2)
C15 0.058(3) 0.063(3) 0.049(2) -0.024(2) 0.002(2) -0.033(2)
C16 0.060(3) 0.051(2) 0.048(2) -0.0104(19) -0.010(2) -0.036(2)
C17 0.044(2) 0.062(3) 0.057(3) -0.013(2) -0.006(2) -0.029(2)
C18 0.037(2) 0.056(3) 0.053(2) -0.023(2) -0.0017(18) -0.0211(19)
C19 0.040(2) 0.042(2) 0.044(2) -0.0031(18) -0.0061(17) -0.0174(19)
C20 0.057(3) 0.077(3) 0.069(3) -0.010(2) -0.015(2) -0.038(3)
C21 0.051(3) 0.059(3) 0.049(2) -0.021(2) 0.003(2) -0.020(2)
C22 0.082(4) 0.088(4) 0.051(3) -0.020(3) 0.021(3) -0.040(3)
C23 0.053(3) 0.064(3) 0.053(3) -0.024(2) -0.003(2) -0.004(2)
C24 0.096(4) 0.110(5) 0.085(4) -0.043(3) 0.005(3) -0.049(4)
C25 0.072(3) 0.054(3) 0.070(3) -0.007(2) -0.013(3) -0.006(3)
C26 0.068(13) 0.12(2) 0.046(11) -0.043(13) -0.054(10) 0.032(14)
C26' 0.073(5) 0.049(5) 0.043(4) -0.009(4) -0.022(3) -0.011(4)

loop_
_atom_type_symbol
_atom_type_description
_atom_type_scat_dispersion_real
_atom_type_scat_dispersion_imag
_atom_type_scat_source
C C 0.0033 0.0016 'International Tables Vol C Tables 4.2.6.8 and 6.1.1.4'
H H 0.0000 0.0000 'International Tables Vol C Tables 4.2.6.8 and 6.1.1.4'
N N 0.0061 0.0033 'International Tables Vol C Tables 4.2.6.8 and 6.1.1.4'
Al Al 0.0645 0.0514 'International Tables Vol C Tables 4.2.6.8 and 6.1.1.4'
Si Si 0.0817 0.0704 'International Tables Vol C Tables 4.2.6.8 and 6.1.1.4'
Cl Cl 0.1484 0.1585 'International Tables Vol C Tables 4.2.6.8 and 6.1.1.4'
Cr Cr 0.3209 0.6236 'International Tables Vol C Tables 4.2.6.8 and 6.1.1.4'
S S 0.1246 0.1234 'International Tables Vol C Tables 4.2.6.8 and 6.1.1.4'

loop_
_geom_angle_atom_site_label_1
_geom_angle_atom_site_label_2
_geom_angle_atom_site_label_3
_geom_angle
N1 Cr1 Cl1 176.01(8)
N1 Cr1 S1 87.47(8)
Cl1 Cr1 S1 90.28(3)
N1 Cr1 S2 88.69(8)
Cl1 Cr1 S2 94.22(3)
S1 Cr1 S2 166.71(4)
N1 Cr1 Cl3 91.26(8)
Cl1 Cr1 Cl3 85.87(3)
S1 Cr1 Cl3 99.79(4)
S2 Cr1 Cl3 93.01(3)
C21 Al1 C19 124.14(18)
C21 Al1 Cl2 111.87(14)
C19 Al1 Cl2 110.43(12)
C21 Al1 Cl1 103.23(14)
C19 Al1 Cl1 105.03(13)
Cl2 Al1 Cl1 98.22(5)
C25 Al2 C23 117.4(2)
C25 Al2 Cl4 111.96(19)
C23 Al2 Cl4 110.46(16)
C25 Al2 Cl3 106.72(16)
C23 Al2 Cl3 105.80(14)
Cl4 Al2 Cl3 103.27(7)
Al1 Cl1 Cr1 97.76(4)
Al2 Cl3 Cr1 134.64(5)
C7 S1 C1 106.41(18)
C7 S1 Cr1 100.44(13)
C1 S1 Cr1 117.77(13)
C12 S2 C13 104.67(16)
C12 S2 Cr1 98.80(12)
C13 S2 Cr1 112.95(11)
N1 Si1 C8 109.65(18)
N1 Si1 C9 111.16(19)
C8 Si1 C9 113.2(2)
N1 Si1 C7 102.95(16)
C8 Si1 C7 110.2(2)
C9 Si1 C7 109.2(2)
N1 Si2 C10 110.80(17)
N1 Si2 C11 112.98(17)
C10 Si2 C11 110.5(2)
N1 Si2 C12 101.39(15)
C10 Si2 C12 110.54(19)
C11 Si2 C12 110.28(18)
Si2 N1 Si1 122.06(16)
Si2 N1 Cr1 111.69(14)
Si1 N1 Cr1 114.58(14)
C6 C1 C2 112.1(3)
C6 C1 S1 114.6(3)
C2 C1 S1 109.4(3)
C1 C2 C3 110.2(4)
C4 C3 C2 112.6(4)
C3 C4 C5 110.8(4)
C4 C5 C6 111.6(4)
C1 C6 C5 110.5(4)
S1 C7 Si1 106.4(2)
S2 C12 Si2 107.84(19)
C14 C13 C18 110.3(3)
C14 C13 S2 111.6(2)
C18 C13 S2 107.0(2)
C13 C14 C15 110.3(3)
C16 C15 C14 112.0(3)
C15 C16 C17 111.0(3)
C16 C17 C18 111.4(3)
C13 C18 C17 110.0(3)
C20 C19 Al1 116.5(3)
C22 C21 Al1 113.4(3)
C24 C23 Al2 110.0(3)
C26' C25 Al2 116.7(4)
C26' C25 C26 26.6(8)
Al2 C25 C26 91.8(7)

loop_
_geom_bond_atom_site_label_1
_geom_bond_atom_site_label_2
_geom_bond_distance
Cr1 N1 2.177(3)
Cr1 Cl1 2.4102(12)
Cr1 S1 2.4890(12)
Cr1 S2 2.5187(12)
Cr1 Cl3 2.6821(13)
Al1 C21 1.960(4)
Al1 C19 1.960(4)
Al1 Cl2 2.2036(15)
Al1 Cl1 2.2995(15)
Al2 C25 1.931(5)
Al2 C23 2.001(5)
Al2 Cl4 2.1800(19)
Al2 Cl3 2.2489(16)
S1 C7 1.802(4)
S1 C1 1.838(4)
S2 C12 1.805(4)
S2 C13 1.846(3)
Si1 N1 1.794(3)
Si1 C8 1.835(5)
Si1 C9 1.854(5)
Si1 C7 1.881(4)
Si2 N1 1.792(3)
Si2 C10 1.843(4)
Si2 C11 1.851(4)
Si2 C12 1.870(4)
C1 C6 1.495(6)
C1 C2 1.519(5)
C2 C3 1.530(6)
C3 C4 1.495(7)
C4 C5 1.502(6)
C5 C6 1.539(6)
C13 C14 1.516(5)
C13 C18 1.524(5)
C14 C15 1.522(5)
C15 C16 1.511(6)
C16 C17 1.513(6)
C17 C18 1.526(5)
C19 C20 1.523(6)
C21 C22 1.537(6)
C23 C24 1.514(7)
C25 C26' 1.477(9)
C25 C26 1.98(2)

loop_
_geom_torsion_atom_site_label_1
_geom_torsion_atom_site_label_2
_geom_torsion_atom_site_label_3
_geom_torsion_atom_site_label_4
_geom_torsion
C21 Al1 Cl1 Cr1 -110.82(14)
C19 Al1 Cl1 Cr1 117.88(12)
Cl2 Al1 Cl1 Cr1 4.05(5)
N1 Cr1 Cl1 Al1 135.3(12)
S1 Cr1 Cl1 Al1 79.54(5)
S2 Cr1 Cl1 Al1 -87.95(4)
Cl3 Cr1 Cl1 Al1 179.33(4)
C25 Al2 Cl3 Cr1 136.91(18)
C23 Al2 Cl3 Cr1 -97.36(17)
Cl4 Al2 Cl3 Cr1 18.74(11)
N1 Cr1 Cl3 Al2 -19.83(11)
Cl1 Cr1 Cl3 Al2 162.94(8)
S1 Cr1 Cl3 Al2 -107.49(8)
S2 Cr1 Cl3 Al2 68.92(8)
N1 Cr1 S1 C7 -24.79(17)
Cl1 Cr1 S1 C7 151.91(15)
S2 Cr1 S1 C7 -98.2(2)
Cl3 Cr1 S1 C7 66.05(15)
N1 Cr1 S1 C1 -139.74(17)
Cl1 Cr1 S1 C1 36.97(15)
S2 Cr1 S1 C1 146.9(2)
Cl3 Cr1 S1 C1 -48.90(15)
N1 Cr1 S2 C12 17.08(15)
Cl1 Cr1 S2 C12 -160.19(13)
S1 Cr1 S2 C12 90.3(2)
Cl3 Cr1 S2 C12 -74.11(13)
N1 Cr1 S2 C13 127.19(15)
Cl1 Cr1 S2 C13 -50.08(13)
S1 Cr1 S2 C13 -159.57(18)
Cl3 Cr1 S2 C13 36.00(13)
C10 Si2 N1 Si1 -68.5(2)
C11 Si2 N1 Si1 56.2(3)
C12 Si2 N1 Si1 174.16(19)
C10 Si2 N1 Cr1 72.5(2)
C11 Si2 N1 Cr1 -162.82(18)
C12 Si2 N1 Cr1 -44.82(19)
C8 Si1 N1 Si2 57.6(3)
C9 Si1 N1 Si2 -68.3(3)
C7 Si1 N1 Si2 174.9(2)
C8 Si1 N1 Cr1 -82.4(2)
C9 Si1 N1 Cr1 151.7(2)
C7 Si1 N1 Cr1 34.9(2)
Cl1 Cr1 N1 Si2 153.6(11)
S1 Cr1 N1 Si2 -150.60(14)
S2 Cr1 N1 Si2 16.67(14)
Cl3 Cr1 N1 Si2 109.66(14)
Cl1 Cr1 N1 Si1 -62.3(13)
S1 Cr1 N1 Si1 -6.49(14)
S2 Cr1 N1 Si1 160.78(15)
Cl3 Cr1 N1 Si1 -106.23(14)
C7 S1 C1 C6 -43.8(4)
Cr1 S1 C1 C6 67.8(3)
C7 S1 C1 C2 83.1(3)
Cr1 S1 C1 C2 -165.3(3)
C6 C1 C2 C3 -54.7(5)
S1 C1 C2 C3 177.0(4)
C1 C2 C3 C4 54.4(6)
C2 C3 C4 C5 -55.3(6)
C3 C4 C5 C6 55.4(6)
C2 C1 C6 C5 55.6(5)
S1 C1 C6 C5 -179.0(3)
C4 C5 C6 C1 -55.8(6)
C1 S1 C7 Si1 172.25(19)
Cr1 S1 C7 Si1 49.0(2)
N1 Si1 C7 S1 -55.9(2)
C8 Si1 C7 S1 61.0(3)
C9 Si1 C7 S1 -174.1(2)
C13 S2 C12 Si2 -162.60(18)
Cr1 S2 C12 Si2 -45.96(18)
N1 Si2 C12 S2 61.1(2)
C10 Si2 C12 S2 -56.4(2)
C11 Si2 C12 S2 -178.9(2)
C12 S2 C13 C14 -43.1(3)
Cr1 S2 C13 C14 -149.5(2)
C12 S2 C13 C18 -163.9(2)
Cr1 S2 C13 C18 89.7(2)
C18 C13 C14 C15 -57.8(4)
S2 C13 C14 C15 -176.6(3)
C13 C14 C15 C16 56.0(4)
C14 C15 C16 C17 -54.5(5)
C15 C16 C17 C18 55.0(5)
C14 C13 C18 C17 58.4(4)
S2 C13 C18 C17 -179.9(3)
C16 C17 C18 C13 -57.1(4)
C21 Al1 C19 C20 -62.5(4)
Cl2 Al1 C19 C20 160.4(3)
Cl1 Al1 C19 C20 55.5(3)
C19 Al1 C21 C22 64.2(4)
Cl2 Al1 C21 C22 -159.2(3)
Cl1 Al1 C21 C22 -54.6(3)
C25 Al2 C23 C24 54.4(4)
Cl4 Al2 C23 C24 -175.6(3)
Cl3 Al2 C23 C24 -64.5(4)
C23 Al2 C25 C26' -170.7(5)
Cl4 Al2 C25 C26' 60.0(6)
Cl3 Al2 C25 C26' -52.3(6)
C23 Al2 C25 C26 179.6(7)
Cl4 Al2 C25 C26 50.3(7)
Cl3 Al2 C25 C26 -62.0(7)
